data_2202144
loop_
_publ_author_name
'Shamila S. Gunatilleke'
'Richard E. Norman'

_publ_section_title
;
 <i>N,N,N</i>',<i>N</i>'-Tetrakis(2-pyridiniomethyl)ethylenediamine
 tetraperchlorate
;
_journal_issue 3
_journal_name_full 'Acta Crystallographica Section E'
_journal_page_first o269
_journal_page_last o271
_journal_paper_doi 10.1107/S1600536803002447
_journal_volume 59
_journal_year 2003
_chemical_formula_iupac 'C26 H32 N6 4+, 4Cl O4 1-'
_chemical_formula_moiety 'C26 H32 N6 4+, 4Cl O4 1-'
_chemical_formula_structural 'C26 H32 N6 4+, 4Cl O4 1-'
_chemical_formula_sum 'C26 H32 Cl4 N6 O16'
_chemical_formula_weight 826.38
_space_group_IT_number 2
_symmetry_cell_setting triclinic
_symmetry_space_group_name_Hall '-P 1'
_symmetry_space_group_name_H-M 'P -1'
_cell_angle_alpha 100.2225(9)
_cell_angle_beta 105.5358(10)
_cell_angle_gamma 94.4063(13)
_cell_formula_units_Z 1
_cell_length_a 8.4278(2)
_cell_length_b 9.2848(2)
_cell_length_c 11.3490(3)
_cell_measurement_reflns_used 3927
_cell_measurement_temperature 100
_cell_measurement_theta_max 30.0
_cell_measurement_theta_min 2.5
_cell_volume 834.76(4)
_computing_cell_refinement 'DENZO and SCALEPACK'
_computing_data_collection 'COLLECT (Nonius 2000)'
_computing_data_reduction 'DENZO and SCALEPACK (Otwinowski & Minor, 1997)'
_computing_publication_material TEXSAN
_computing_structure_refinement 'TEXSAN (Molecular Structure Corporation, 1997-1999)'
_computing_structure_solution 'SIR92 (Altomare et. al. 1993)'
_diffrn_ambient_temperature 100
_diffrn_measured_fraction_theta_full 0.97
_diffrn_measured_fraction_theta_max 0.97
_diffrn_measurement_device 'Nonius KappaCCD (with an Oxford Cryosystems Cryostream cooler)'
_diffrn_measurement_method ' \w scans with \k offsets'
_diffrn_radiation_monochromator graphite
_diffrn_radiation_source 'fine-focus sealed tube'
_diffrn_radiation_type 'Mo K\a'
_diffrn_radiation_wavelength 0.7107
_diffrn_reflns_av_R_equivalents 0.0298
_diffrn_reflns_av_sigmaI/netI 0.096
_diffrn_reflns_limit_h_max 11
_diffrn_reflns_limit_h_min -11
_diffrn_reflns_limit_k_max 12
_diffrn_reflns_limit_k_min -12
_diffrn_reflns_limit_l_max 15
_diffrn_reflns_limit_l_min -15
_diffrn_reflns_number 16863
_diffrn_reflns_reduction_process 'Lp corrections applied'
_diffrn_reflns_theta_full 29.5
_diffrn_reflns_theta_max 29.5
_diffrn_reflns_theta_min 2.69
_diffrn_standards_number 0
_exptl_absorpt_coefficient_mu 0.439
_exptl_absorpt_correction_T_max 0.957
_exptl_absorpt_correction_T_min 0.891
_exptl_absorpt_correction_type multi-scan
_exptl_absorpt_process_details '(HKL SCALEPACK; Otwinowski & Minor, 1997)'
_exptl_crystal_colour gold
_exptl_crystal_density_diffrn 1.64
_exptl_crystal_density_meas ?
_exptl_crystal_description fragment
_exptl_crystal_F_000 426.00
_exptl_crystal_size_max 0.25
_exptl_crystal_size_mid 0.25
_exptl_crystal_size_min 0.10
_refine_diff_density_max 0.47
_refine_diff_density_min -0.40
_refine_ls_extinction_coef 0.204493
_refine_ls_extinction_method Zachariasen
_refine_ls_goodness_of_fit_all 0.969
_refine_ls_goodness_of_fit_ref 1.046
_refine_ls_hydrogen_treatment constr
_refine_ls_matrix_type full
_refine_ls_number_constraints 0
_refine_ls_number_parameters 236
_refine_ls_number_reflns 2656
_refine_ls_number_restraints 0
_refine_ls_R_factor_all 0.0742
_refine_ls_R_factor_gt 0.0612
_refine_ls_shift/su_max 0.0004
_refine_ls_structure_factor_coef Fsqd
_refine_ls_weighting_details 'w = 1/[\s^2^(Fo) + 0.0014|Fo|^2^]'
_refine_ls_weighting_scheme sigma
_refine_ls_wR_factor_all 0.1354
_refine_ls_wR_factor_ref 0.1110
_reflns_number_gt 2656
_reflns_number_total 4500
_reflns_threshold_expression I>3\s(I)
_cod_data_source_file om6127.cif
_cod_data_source_block I
_cod_depositor_comments
;
The following automatic conversions were performed:

'_exptl_crystal_density_meas' value 'not measured' was changed to '?'
- the value is perceived as not measured.

Automatic conversion script
Id: cif_fix_values 3008 2015-01-20 13:52:24Z robertas 
;
_cod_database_code 2202144

loop_
_symmetry_equiv_pos_as_xyz
'  +x,  +y,  +z'
'  -x,  -y,  -z'

loop_
_atom_site_label
_atom_site_fract_x
_atom_site_fract_y
_atom_site_fract_z
_atom_site_U_iso_or_equiv
_atom_site_adp_type
_atom_site_calc_flag
_atom_site_calc_attached_atom
_atom_site_refinement_flags
_atom_site_occupancy
Cl1 0.84351(7) 0.63815(7) 0.17548(6) 0.0230(2) Uani d . . 1.000
Cl2 0.73827(7) 0.74387(6) 0.67727(6) 0.0216(2) Uani d . . 1.000
O1 0.9857(3) 0.7327(2) 0.1791(2) 0.0387(7) Uani d . . 1.000
O2 0.7002(3) 0.6622(2) 0.0834(2) 0.0367(6) Uani d . . 1.000
O3 0.8708(3) 0.4842(2) 0.1450(2) 0.0366(6) Uani d . . 1.000
O4 0.8162(3) 0.6646(2) 0.2977(2) 0.0358(6) Uani d . . 1.000
O5 0.7968(2) 0.8769(2) 0.6446(2) 0.0332(6) Uani d . . 1.000
O6 0.7417(3) 0.6186(2) 0.5859(2) 0.0485(7) Uani d . . 1.000
O7 0.5726(2) 0.7496(2) 0.6860(2) 0.0394(7) Uani d . . 1.000
O8 0.8436(3) 0.7323(2) 0.7976(2) 0.0449(7) Uani d . . 1.000
N1 0.7134(3) 0.1240(2) 0.0577(2) 0.0187(6) Uani d . . 1.000
N2 0.8153(3) 0.2779(2) 0.3004(2) 0.0210(6) Uani d . . 1.000
N3 0.7004(3) 0.3405(2) -0.1057(2) 0.0225(6) Uani d . . 1.000
C1 0.5326(3) 0.0808(3) 0.0335(2) 0.0172(6) Uani d . . 1.000
C2 0.8222(3) 0.3616(3) 0.4112(3) 0.0230(7) Uani d . . 1.000
C3 0.8304(3) 0.2993(3) 0.5117(3) 0.0247(7) Uani d . . 1.000
C4 0.8311(3) 0.1470(3) 0.4975(3) 0.0271(8) Uani d . . 1.000
C5 0.8220(3) 0.0629(3) 0.3812(3) 0.0257(7) Uani d . . 1.000
C6 0.8137(3) 0.1298(3) 0.2816(3) 0.0218(7) Uani d . . 1.000
C7 0.8130(3) 0.0538(3) 0.1530(3) 0.0241(7) Uani d . . 1.000
C8 0.6368(3) 0.4327(3) -0.1791(3) 0.0254(7) Uani d . . 1.000
C9 0.5456(3) 0.3778(3) -0.3002(3) 0.0258(8) Uani d . . 1.000
C10 0.5186(3) 0.2266(3) -0.3449(3) 0.0261(7) Uani d . . 1.000
C11 0.5874(3) 0.1338(3) -0.2670(3) 0.0245(7) Uani d . . 1.000
C12 0.6812(3) 0.1923(3) -0.1460(3) 0.0198(7) Uani d . . 1.000
C13 0.7681(3) 0.1034(3) -0.0556(3) 0.0211(7) Uani d . . 1.000
H1 0.5056 0.1070 0.1235 0.022 Uiso d . . 1.000
H2 0.4668 0.1445 -0.0211 0.022 Uiso d . . 1.000
H3 0.8115 0.3247 0.2320 0.025 Uiso calc N2 . 1.000
H4 0.8213 0.4651 0.4193 0.028 Uiso calc C2 . 1.000
H5 0.8356 0.3583 0.5904 0.030 Uiso calc C3 . 1.000
H6 0.8377 0.1012 0.5669 0.032 Uiso calc C4 . 1.000
H7 0.8216 -0.0409 0.3707 0.031 Uiso calc C5 . 1.000
H8 0.7674 -0.0467 0.1384 0.029 Uiso calc C7 . 1.000
H9 0.9238 0.0593 0.1477 0.029 Uiso calc C7 . 1.000
H10 0.7618 0.3812 -0.0214 0.027 Uiso calc N3 . 1.000
H11 0.6552 0.5362 -0.1469 0.030 Uiso calc C8 . 1.000
H12 0.5013 0.4424 -0.3531 0.031 Uiso calc C9 . 1.000
H13 0.4535 0.1865 -0.4284 0.031 Uiso calc C10 . 1.000
H14 0.5696 0.0300 -0.2973 0.029 Uiso calc C11 . 1.000
H15 0.7447 0.0018 -0.0950 0.025 Uiso calc C13 . 1.000
H16 0.8844 0.1334 -0.0330 0.025 Uiso calc C13 . 1.000

loop_
_atom_site_aniso_label
_atom_site_aniso_U_11
_atom_site_aniso_U_22
_atom_site_aniso_U_33
_atom_site_aniso_U_12
_atom_site_aniso_U_13
_atom_site_aniso_U_23
Cl1 0.0222(3) 0.0168(3) 0.0292(4) 0.0026(2) 0.0051(3) 0.0056(3)
Cl2 0.0230(3) 0.0178(3) 0.0247(4) 0.0022(2) 0.0082(3) 0.0044(3)
O1 0.0336(12) 0.0335(11) 0.054(2) -0.0031(9) 0.0195(11) 0.0157(11)
O2 0.0349(12) 0.0331(11) 0.0366(13) 0.0120(9) -0.0021(10) 0.0090(10)
O3 0.0499(13) 0.0191(10) 0.0370(13) 0.0105(9) 0.0045(10) 0.0058(9)
O4 0.0365(12) 0.0426(12) 0.0323(13) 0.0062(9) 0.0154(10) 0.0093(10)
O5 0.0323(11) 0.0254(10) 0.0470(10) 0.0015(8) 0.0132(10) 0.0182(10)
O6 0.078(2) 0.0253(11) 0.048(2) 0.0047(11) 0.0370(10) -0.0051(10)
O7 0.0249(11) 0.0324(11) 0.064(2) 0.0026(9) 0.0199(11) 0.0077(11)
O8 0.0406(13) 0.0465(13) 0.041(2) -0.0084(10) -0.0041(11) 0.0230(11)
N1 0.0168(10) 0.0191(11) 0.0199(12) 0.0017(8) 0.0054(9) 0.0033(9)
N2 0.0227(11) 0.0209(11) 0.0199(12) 0.0036(9) 0.0051(10) 0.0064(9)
N3 0.0255(11) 0.0209(11) 0.0214(13) 0.0000(9) 0.0090(10) 0.0028(9)
C1 0.0163(11) 0.0162(12) 0.0190(10) 0.0021(9) 0.0051(10) 0.0031(10)
C2 0.0216(13) 0.0205(13) 0.026(2) 0.0011(10) 0.0067(12) 0.0032(11)
C3 0.0207(13) 0.031(2) 0.023(2) 0.0022(11) 0.0071(12) 0.0065(12)
C4 0.0230(10) 0.031(2) 0.031(2) 0.0025(11) 0.0094(12) 0.0138(13)
C5 0.0199(13) 0.0182(13) 0.038(2) 0.0010(10) 0.0067(12) 0.0073(12)
C6 0.0137(12) 0.0222(13) 0.025(2) -0.0010(10) 0.0014(11) 0.0016(11)
C7 0.0200(13) 0.0189(13) 0.030(2) 0.0031(10) 0.0023(12) 0.0022(11)
C8 0.030(2) 0.0181(13) 0.032(2) 0.0022(11) 0.0139(13) 0.0086(12)
C9 0.0280(10) 0.0250(10) 0.030(2) 0.0038(11) 0.0143(13) 0.0130(12)
C10 0.0260(10) 0.030(2) 0.023(2) -0.0006(11) 0.0088(12) 0.0068(12)
C11 0.0250(10) 0.0199(13) 0.029(2) -0.0005(11) 0.0119(13) 0.0020(11)
C12 0.0201(12) 0.0182(12) 0.025(2) -0.0003(10) 0.0140(12) 0.0045(11)
C13 0.0176(12) 0.0200(12) 0.026(2) 0.0014(10) 0.0086(11) 0.0035(11)

loop_
_atom_type_symbol
_atom_type_scat_dispersion_real
_atom_type_scat_dispersion_imag
_atom_type_scat_source
C 0.002 0.002
;International Tables for Crystallography
(1992, Vol. C, Table 6.1.1.2)
;
H 0.000 0.000
;International Tables for Crystallography
(1992, Vol. C, Table 6.1.1.2)
;
Cl 0.132 0.159
;International Tables for Crystallography
(1992, Vol. C, Tables 4.2.6.8 and 6.1.1.1)
;
N 0.004 0.003
;International Tables for Crystallography
(1992, Vol. C, Table 6.1.1.2)
;
O 0.008 0.006
;International Tables for Crystallography
(1992, Vol. C, Table 6.1.1.2)
;

loop_
_geom_angle_atom_site_label_1
_geom_angle_atom_site_label_2
_geom_angle_atom_site_label_3
_geom_angle_site_symmetry_1
_geom_angle_site_symmetry_3
_geom_angle
_geom_angle_publ_flag
O1 Cl1 O2 . . 110.90(10) no
O1 Cl1 O3 . . 109.90(10) no
O1 Cl1 O4 . . 109.10(10) no
O2 Cl1 O3 . . 108.70(10) no
O2 Cl1 O4 . . 110.20(10) no
O3 Cl1 O4 . . 108.00(10) no
O5 Cl2 O6 . . 110.10(10) no
O5 Cl2 O7 . . 109.90(10) no
O5 Cl2 O8 . . 109.10(10) no
O6 Cl2 O7 . . 109.80(10) no
O6 Cl2 O8 . . 109.60(10) no
O7 Cl2 O8 . . 108.30(10) no
C1 N1 C7 . . 112.1(2) yes
C1 N1 C13 . . 113.7(2) yes
C7 N1 C13 . . 111.8(2) yes
C2 N2 C6 . . 123.0(2) yes
C8 N3 C12 . . 123.1(2) yes
N1 C1 C1 . 2_655 115.3(2) yes
N2 C2 C3 . . 120.3(2) yes
C2 C3 C4 . . 118.9(3) yes
C3 C4 C5 . . 119.4(3) yes
C4 C5 C6 . . 120.0(2) yes
N2 C6 C5 . . 118.2(3) yes
N2 C6 C7 . . 116.1(2) yes
C5 C6 C7 . . 125.6(2) yes
N1 C7 C6 . . 110.8(2) yes
N3 C8 C9 . . 119.9(2) yes
C8 C9 C10 . . 119.1(2) yes
C9 C10 C11 . . 119.7(3) yes
C10 C11 C12 . . 120.0(2) yes
N3 C12 C11 . . 118.1(2) yes
N3 C12 C13 . . 117.3(2) yes
C11 C12 C13 . . 124.6(2) yes
N1 C13 C12 . . 111.6(2) yes
C2 N2 H3 . . 118.48 no
C6 N2 H3 . . 118.48 no
C8 N3 H10 . . 118.43 no
C12 N3 H10 . . 118.43 no
N1 C1 H1 . . 107.03 no
N1 C1 H2 . . 110.19 no
C1 C1 H1 2_655 . 111.66 no
C1 C1 H2 2_655 . 106.23 no
H1 C1 H2 . . 106.03 no
N2 C2 H4 . . 119.83 no
C3 C2 H4 . . 119.83 no
C2 C3 H5 . . 120.55 no
C4 C3 H5 . . 120.55 no
C3 C4 H6 . . 120.28 no
C5 C4 H6 . . 120.28 no
C4 C5 H7 . . 119.98 no
C6 C5 H7 . . 119.98 no
N1 C7 H8 . . 109.14 no
N1 C7 H9 . . 109.14 no
C6 C7 H8 . . 109.14 no
C6 C7 H9 . . 109.14 no
H8 C7 H9 . . 109.46 no
N3 C8 H11 . . 120.03 no
C9 C8 H11 . . 120.03 no
C8 C9 H12 . . 120.44 no
C10 C9 H12 . . 120.44 no
C9 C10 H13 . . 120.17 no
C11 C10 H13 . . 120.18 no
C10 C11 H14 . . 119.98 no
C12 C11 H14 . . 119.98 no
N1 C13 H15 . . 108.94 no
N1 C13 H16 . . 108.94 no
C12 C13 H15 . . 108.95 no
C12 C13 H16 . . 108.94 no
H15 C13 H16 . . 109.46 no

loop_
_geom_bond_atom_site_label_1
_geom_bond_atom_site_label_2
_geom_bond_site_symmetry_1
_geom_bond_site_symmetry_2
_geom_bond_distance
_geom_bond_publ_flag
Cl1 O1 . . 1.417(2) no
Cl1 O2 . . 1.432(2) no
Cl1 O3 . . 1.460(2) no
Cl1 O4 . . 1.447(2) no
Cl2 O5 . . 1.440(2) no
Cl2 O6 . . 1.422(2) no
Cl2 O7 . . 1.431(2) no
Cl2 O8 . . 1.443(2) no
N1 C1 . . 1.483(3) yes
N1 C7 . . 1.465(3) yes
N1 C13 . . 1.466(3) yes
N2 C2 . . 1.340(3) yes
N2 C6 . . 1.352(3) yes
N3 C8 . . 1.341(3) yes
N3 C12 . . 1.354(3) yes
C1 C1 . 2_655 1.542(5) yes
C2 C3 . . 1.356(4) yes
C3 C4 . . 1.395(4) yes
C4 C5 . . 1.389(4) yes
C5 C6 . . 1.372(4) yes
C6 C7 . . 1.502(4) yes
C8 C9 . . 1.366(4) yes
C9 C10 . . 1.384(4) yes
C10 C11 . . 1.390(4) yes
C11 C12 . . 1.376(4) yes
C12 C13 . . 1.504(4) yes
N2 H3 . . 0.950 no
N3 H10 . . 0.950 no
C1 H1 . . 1.096 no
C1 H2 . . 1.019 no
C2 H4 . . 0.950 no
C3 H5 . . 0.950 no
C4 H6 . . 0.950 no
C5 H7 . . 0.950 no
C7 H8 . . 0.950 no
C7 H9 . . 0.950 no
C8 H11 . . 0.950 no
C9 H12 . . 0.950 no
C10 H13 . . 0.950 no
C11 H14 . . 0.950 no
C13 H15 . . 0.950 no
C13 H16 . . 0.950 no

loop_
_geom_contact_atom_site_label_1
_geom_contact_atom_site_label_2
_geom_contact_distance
_geom_contact_site_symmetry_2
_geom_contact_publ_flag
O1 C12 2.977(3) 2_765 no
O1 N3 3.068(3) 2_765 no
O1 C13 3.227(3) 2_765 no
O1 C7 3.442(3) 1_565 no
O1 C3 3.511(4) 2_766 no
O1 C4 3.513(4) 2_766 no
O1 C11 3.526(3) 2_765 no
O2 C8 3.228(4) . no
O2 N3 3.355(3) . no
O2 C8 3.411(3) 2_665 no
O2 C1 3.428(3) 2_665 no
O2 N3 3.451(3) 2_665 no
O2 C7 3.577(3) 1_565 no
O3 N3 2.847(3) . no
O3 N2 2.917(3) . no
O3 O8 3.261(3) 2_766 no
O3 N1 3.371(3) . no
O3 C2 3.522(3) . no
O4 C9 3.053(3) 2_665 no
O4 C3 3.131(3) 2_766 no
O4 C10 3.214(3) 2_665 no
O4 C2 3.294(3) . no
O4 C4 3.369(4) 2_766 no
O4 O6 3.582(3) . no
O4 N2 3.596(3) . no
O5 C6 3.172(3) 2_766 no
O5 C11 3.250(3) 1_566 no
O5 C4 3.285(3) 1_565 no
O5 C5 3.317(3) 2_766 no
O5 C7 3.407(3) 2_766 no
O6 C2 3.062(3) . no
O6 C3 3.139(3) . no
O6 C9 3.318(3) 1_556 no
O6 C9 3.496(4) 2_665 no
O6 N2 3.599(3) 2_766 no
O7 C2 3.233(3) 2_666 no
O7 N2 3.306(3) 2_666 no
O7 C9 3.477(3) 1_556 no
O7 C3 3.478(3) 2_666 no
O7 C11 3.500(3) 1_566 no
O7 C8 3.562(3) 1_556 no
O8 C7 3.238(4) 2_766 no
O8 C8 3.257(3) 1_556 no
O8 N2 3.351(3) 2_766 no
O8 C6 3.467(3) 2_766 no
C3 C10 3.524(4) 1_556 no

loop_
_geom_torsion_atom_site_label_1
_geom_torsion_atom_site_label_2
_geom_torsion_atom_site_label_3
_geom_torsion_atom_site_label_4
_geom_torsion_site_symmetry_1
_geom_torsion_site_symmetry_3
_geom_torsion_site_symmetry_4
_geom_torsion
_geom_torsion_publ_flag
N1 C1 C1 N1 . 2_655 2_655 180 no
N1 C7 C6 N2 . . . -36.3(3) no
N1 C7 C6 C5 . . . 147.6(3) no
N1 C13 C12 N3 . . . 59.6(3) no
N1 C13 C12 C11 . . . -122.0(3) no
N2 C2 C3 C4 . . . -0.2(4) no
N2 C6 C5 C4 . . . 0.3(4) no
N3 C8 C9 C10 . . . 0.7(4) no
N3 C12 C11 C10 . . . 1.5(4) no
C1 N1 C7 C6 . . . -77.4(3) no
C1 N1 C13 C12 . . . 59.5(3) no
C1 C1 N1 C7 2_655 . . -69.7(3) no
C1 C1 N1 C13 2_655 . . 58.3(3) no
C2 N2 C6 C5 . . . -1.1(4) no
C2 N2 C6 C7 . . . -177.5(2) no
C2 C3 C4 C5 . . . -0.5(4) no
C3 C2 N2 C6 . . . 1.0(4) no
C3 C4 C5 C6 . . . 0.5(4) no
C4 C5 C6 C7 . . . 176.4(2) no
C6 C7 N1 C13 . . . 153.6(2) no
C7 N1 C13 C12 . . . -172.3(2) no
C8 N3 C12 C11 . . . -2.2(4) no
C8 N3 C12 C13 . . . 176.4(2) no
C8 C9 C10 C11 . . . -1.3(4) no
C9 C8 N3 C12 . . . 1.1(4) no
C9 C10 C11 C12 . . . 0.2(4) no
C10 C11 C12 C13 . . . -176.9(2) no
